data_4350088
loop_
_publ_author_name
'Yue, Cheng-Yang'
'Sun, Hai-Xiao'
'Liu, Quan-Xiu'
'Wang, Xin-Ming'
'Yuan, Zhao-Shuo'
'Wang, Juan'
'Wu, Jia-Hang'
'Hu, Bing'
'Lei, Xiao-Wu'

_publ_section_title
;
 Organic cation directed hybrid lead halides of zero-dimensional to
 two-dimensional structures with tunable photoluminescence properties
;
_journal_issue 10
_journal_name_full 'Inorganic Chemistry Frontiers'
_journal_page_first 2709
_journal_paper_doi 10.1039/C9QI00684B
_journal_volume 6
_journal_year 2019
_chemical_absolute_configuration ad
_chemical_formula_moiety C8N2H19Pb3I9
_chemical_formula_sum 'C8 H19 I9 N2 Pb3'
_chemical_formula_weight 1906.92
_space_group_IT_number 20
_space_group_name_Hall 'C 2c 2'
_space_group_name_H-M_alt 'C 2 2 21'
_symmetry_cell_setting orthorhombic
_symmetry_space_group_name_H-M 'C 2 2 21'
_atom_sites_solution_hydrogens geom
_atom_sites_solution_primary direct
_atom_sites_solution_secondary difmap
_audit_creation_method SHELXL-97
_audit_update_record
;
2019-03-10 deposited with the CCDC.	2019-08-09 downloaded from the CCDC.
;
_cell_angle_alpha 90.00
_cell_angle_beta 90.00
_cell_angle_gamma 90.00
_cell_formula_units_Z 4
_cell_length_a 9.2418(14)
_cell_length_b 23.535(4)
_cell_length_c 15.709(2)
_cell_measurement_reflns_used 7006
_cell_measurement_temperature 296(2)
_cell_measurement_theta_max 25.92
_cell_measurement_theta_min 2.37
_cell_volume 3416.8(9)
_computing_cell_refinement 'Bruker SAINT'
_computing_data_collection 'Bruker APEX2'
_computing_data_reduction 'Bruker SAINT'
_computing_molecular_graphics 'Bruker SHELXTL'
_computing_publication_material 'Bruker SHELXTL'
_computing_structure_refinement 'SHELXL-97 (Sheldrick, 2008)'
_computing_structure_solution 'SHELXS-97 (Sheldrick, 2008)'
_diffrn_ambient_temperature 296(2)
_diffrn_measured_fraction_theta_full 0.988
_diffrn_measured_fraction_theta_max 0.988
_diffrn_measurement_device_type 'Bruker APEX-II CCD'
_diffrn_measurement_method 'phi and omega scans'
_diffrn_radiation_monochromator graphite
_diffrn_radiation_source 'fine-focus sealed tube'
_diffrn_radiation_type MoK\a
_diffrn_radiation_wavelength 0.71073
_diffrn_reflns_av_R_equivalents 0.0579
_diffrn_reflns_av_sigmaI/netI 0.0504
_diffrn_reflns_limit_h_max 11
_diffrn_reflns_limit_h_min -11
_diffrn_reflns_limit_k_max 30
_diffrn_reflns_limit_k_min -30
_diffrn_reflns_limit_l_max 20
_diffrn_reflns_limit_l_min -20
_diffrn_reflns_number 19563
_diffrn_reflns_theta_full 27.60
_diffrn_reflns_theta_max 27.60
_diffrn_reflns_theta_min 2.37
_exptl_absorpt_coefficient_mu 22.876
_exptl_absorpt_correction_T_max 0.2619
_exptl_absorpt_correction_T_min 0.2326
_exptl_absorpt_correction_type multi-scan
_exptl_absorpt_process_details 'SADABS; Bruker, 2000'
_exptl_crystal_colour yellow
_exptl_crystal_density_diffrn 3.707
_exptl_crystal_density_method 'not measured'
_exptl_crystal_description block
_exptl_crystal_F_000 3216
_exptl_crystal_size_max 0.09
_exptl_crystal_size_mid 0.08
_exptl_crystal_size_min 0.08
_refine_diff_density_max 1.785
_refine_diff_density_min -4.362
_refine_diff_density_rms 0.219
_refine_ls_abs_structure_details 'Flack H D (1983), Acta Cryst. A39, 876-881'
_refine_ls_abs_structure_Flack 0.012(6)
_refine_ls_extinction_coef 0.00042(3)
_refine_ls_extinction_expression Fc^*^=kFc[1+0.001xFc^2^\l^3^/sin(2\q)]^-1/4^
_refine_ls_extinction_method SHELXL
_refine_ls_goodness_of_fit_ref 0.974
_refine_ls_hydrogen_treatment constr
_refine_ls_matrix_type full
_refine_ls_number_parameters 108
_refine_ls_number_reflns 3899
_refine_ls_number_restraints 0
_refine_ls_restrained_S_all 0.974
_refine_ls_R_factor_all 0.0391
_refine_ls_R_factor_gt 0.0340
_refine_ls_shift/su_max 0.002
_refine_ls_shift/su_mean 0.000
_refine_ls_structure_factor_coef Fsqd
_refine_ls_weighting_details 'calc w=1/[\s^2^(Fo^2^)+(0.0411P)^2^+0.0000P] where P=(Fo^2^+2Fc^2^)/3'
_refine_ls_weighting_scheme calc
_refine_ls_wR_factor_gt 0.0794
_refine_ls_wR_factor_ref 0.0816
_reflns_number_gt 3471
_reflns_number_total 3899
_reflns_threshold_expression >2sigma(I)
_cod_data_source_file c9qi00684b2.cif
_cod_data_source_block C8N2H19Pb3I9
_cod_original_cell_volume 3417.0(9)
_cod_original_sg_symbol_H-M C222(1)
_cod_database_code 4350088

loop_
_symmetry_equiv_pos_as_xyz
'x, y, z'
'-x, -y, z+1/2'
'-x, y, -z+1/2'
'x, -y, -z'
'x+1/2, y+1/2, z'
'-x+1/2, -y+1/2, z+1/2'
'-x+1/2, y+1/2, -z+1/2'
'x+1/2, -y+1/2, -z'

loop_
_atom_site_label
_atom_site_type_symbol
_atom_site_fract_x
_atom_site_fract_y
_atom_site_fract_z
_atom_site_U_iso_or_equiv
_atom_site_adp_type
_atom_site_occupancy
_atom_site_symmetry_multiplicity
_atom_site_calc_flag
_atom_site_refinement_flags
Pb1 Pb 1.0000 1.550405(19) 0.7500 0.03751(13) Uani 1 2 d S
Pb2 Pb 1.01232(5) 1.707327(15) 0.87978(2) 0.04107(12) Uani 1 1 d .
I5 I 0.75232(6) 1.65849(3) 0.75841(5) 0.04253(16) Uani 1 1 d .
I4 I 0.999(3) 1.81534(5) 0.7602(10) 0.060(2) Uani 0.50 1 d P
I3 I 0.76508(8) 1.46138(3) 0.76761(4) 0.0511(2) Uani 1 1 d .
I2 I 1.03195(8) 1.58147(4) 0.95371(5) 0.0549(2) Uani 1 1 d .
I1 I 0.77432(10) 1.74149(5) 1.01607(7) 0.0779(3) Uani 1 1 d .
N1 N 1.5015(15) 1.5514(5) 0.9856(6) 0.070(3) Uani 1 1 d .
C4 C 1.4334(13) 1.5233(6) 0.9118(7) 0.054(3) Uani 1 1 d .
H4A H 1.4909 1.5294 0.8609 0.065 Uiso 1 1 calc .
H4B H 1.3373 1.5386 0.9021 0.065 Uiso 1 1 calc .
C3 C 1.4248(14) 1.4600(6) 0.9324(8) 0.057(3) Uani 1 1 d .
H3A H 1.3243 1.4485 0.9371 0.069 Uiso 1 1 calc .
H3B H 1.4691 1.4382 0.8870 0.069 Uiso 1 1 calc .
C2 C 1.499(3) 1.6172(7) 0.9681(14) 0.157(11) Uani 1 1 d .
H2A H 1.5538 1.6253 0.9175 0.235 Uiso 1 1 calc R
H2B H 1.5415 1.6369 1.0155 0.235 Uiso 1 1 calc R
H2C H 1.4012 1.6296 0.9605 0.235 Uiso 1 1 calc R
C1 C 1.6520(14) 1.5329(12) 0.9931(14) 0.18(2) Uani 1 1 d .
H1A H 1.6981 1.5517 1.0409 0.220 Uiso 1 1 calc R
H1B H 1.7050 1.5424 0.9417 0.220 Uiso 1 1 calc R

loop_
_atom_site_aniso_label
_atom_site_aniso_U_11
_atom_site_aniso_U_22
_atom_site_aniso_U_33
_atom_site_aniso_U_23
_atom_site_aniso_U_13
_atom_site_aniso_U_12
Pb1 0.0403(3) 0.0303(2) 0.0419(3) 0.000 0.0002(2) 0.000
Pb2 0.0447(2) 0.0384(2) 0.0402(2) -0.00844(14) 0.00228(17) -0.00323(18)
I5 0.0376(3) 0.0460(3) 0.0440(3) -0.0016(3) 0.0028(3) 0.0006(3)
I4 0.0816(11) 0.0312(5) 0.067(6) -0.0002(9) 0.008(5) -0.004(2)
I3 0.0563(4) 0.0506(4) 0.0463(5) -0.0003(3) -0.0016(3) -0.0176(3)
I2 0.0488(5) 0.0603(5) 0.0556(4) 0.0142(4) 0.0007(3) -0.0069(3)
I1 0.0619(5) 0.0967(8) 0.0751(7) -0.0314(6) 0.0162(4) 0.0180(5)
N1 0.084(7) 0.080(7) 0.046(5) -0.002(5) 0.017(6) -0.014(8)
C4 0.053(6) 0.069(8) 0.041(6) 0.020(6) -0.001(5) 0.000(6)
C3 0.066(7) 0.055(7) 0.050(7) -0.016(6) -0.022(5) 0.018(6)
C2 0.30(3) 0.058(10) 0.111(15) -0.009(10) 0.03(2) -0.082(19)
C1 0.055(8) 0.44(7) 0.053(9) -0.02(2) 0.018(10) -0.125(19)

loop_
_atom_type_symbol
_atom_type_description
_atom_type_scat_dispersion_real
_atom_type_scat_dispersion_imag
_atom_type_scat_source
C C 0.0033 0.0016 'International Tables Vol C Tables 4.2.6.8 and 6.1.1.4'
H H 0.0000 0.0000 'International Tables Vol C Tables 4.2.6.8 and 6.1.1.4'
N N 0.0061 0.0033 'International Tables Vol C Tables 4.2.6.8 and 6.1.1.4'
I I -0.4742 1.8119 'International Tables Vol C Tables 4.2.6.8 and 6.1.1.4'
Pb Pb -3.3944 10.1111 'International Tables Vol C Tables 4.2.6.8 and 6.1.1.4'

loop_
_geom_angle_atom_site_label_1
_geom_angle_atom_site_label_2
_geom_angle_atom_site_label_3
_geom_angle
_geom_angle_site_symmetry_1
_geom_angle_site_symmetry_3
I3 Pb1 I3 92.49(3) . 3_756
I3 Pb1 I2 97.408(19) . .
I3 Pb1 I2 100.25(2) 3_756 .
I3 Pb1 I2 100.25(2) . 3_756
I3 Pb1 I2 97.406(19) 3_756 3_756
I2 Pb1 I2 154.37(3) . 3_756
I3 Pb1 I5 174.96(2) . 3_756
I3 Pb1 I5 91.79(2) 3_756 3_756
I2 Pb1 I5 79.21(2) . 3_756
I2 Pb1 I5 81.82(2) 3_756 3_756
I3 Pb1 I5 91.79(2) . .
I3 Pb1 I5 174.96(2) 3_756 .
I2 Pb1 I5 81.82(2) . .
I2 Pb1 I5 79.21(2) 3_756 .
I5 Pb1 I5 84.06(3) 3_756 .
I1 Pb2 I4 91.8(4) 8_587 .
I1 Pb2 I1 94.887(15) 8_587 .
I4 Pb2 I1 99.8(4) . .
I1 Pb2 I2 97.01(3) 8_587 .
I4 Pb2 I2 164.9(2) . .
I1 Pb2 I2 91.67(3) . .
I1 Pb2 I5 175.51(3) 8_587 .
I4 Pb2 I5 84.7(4) . .
I1 Pb2 I5 88.46(3) . .
I2 Pb2 I5 85.86(2) . .
I1 Pb2 I5 88.18(3) 8_587 3_756
I4 Pb2 I5 85.1(4) . 3_756
I1 Pb2 I5 174.13(3) . 3_756
I2 Pb2 I5 82.98(2) . 3_756
I5 Pb2 I5 88.75(2) . 3_756
I1 Pb2 I4 94.2(4) 8_587 3_756
I4 Pb2 I4 4.4(4) . 3_756
I1 Pb2 I4 103.2(4) . 3_756
I2 Pb2 I4 160.5(2) . 3_756
I5 Pb2 I4 82.1(4) . 3_756
I5 Pb2 I4 81.5(3) 3_756 3_756
Pb2 I5 Pb2 77.05(2) . 3_756
Pb2 I5 Pb1 78.041(18) . .
Pb2 I5 Pb1 77.971(17) 3_756 .
I4 I4 Pb2 126.1(12) 3_756 .
I4 I4 Pb2 49.5(12) 3_756 3_756
Pb2 I4 Pb2 77.41(4) . 3_756
Pb2 I2 Pb1 81.21(2) . .
Pb2 I1 Pb2 167.65(4) 8_487 .
C1 N1 C4 109.6(13) . .
C1 N1 C3 109.2(13) . 4_587
C4 N1 C3 113.2(10) . 4_587
C1 N1 C2 108.7(17) . .
C4 N1 C2 107.4(13) . .
C3 N1 C2 108.7(12) 4_587 .
N1 C4 C3 107.0(9) . .
N1 C4 H4A 110.3 . .
C3 C4 H4A 110.3 . .
N1 C4 H4B 110.3 . .
C3 C4 H4B 110.3 . .
H4A C4 H4B 108.6 . .
N1 C3 C4 109.5(10) 4_587 .
N1 C3 H3A 109.8 4_587 .
C4 C3 H3A 109.8 . .
N1 C3 H3B 109.8 4_587 .
C4 C3 H3B 109.8 . .
H3A C3 H3B 108.2 . .
N1 C2 H2A 109.5 . .
N1 C2 H2B 109.5 . .
H2A C2 H2B 109.5 . .
N1 C2 H2C 109.5 . .
H2A C2 H2C 109.5 . .
H2B C2 H2C 109.5 . .
N1 C1 C1 107.8(11) . 4_587
N1 C1 H1A 110.1 . .
C1 C1 H1A 110.1 4_587 .
N1 C1 H1B 110.1 . .
C1 C1 H1B 110.1 4_587 .
H1A C1 H1B 108.5 . .

loop_
_geom_bond_atom_site_label_1
_geom_bond_atom_site_label_2
_geom_bond_distance
_geom_bond_site_symmetry_2
Pb1 I3 3.0300(8) .
Pb1 I3 3.0300(8) 3_756
Pb1 I2 3.2959(9) .
Pb1 I2 3.2959(10) 3_756
Pb1 I5 3.4246(8) 3_756
Pb1 I5 3.4246(8) .
Pb2 I1 3.1609(10) 8_587
Pb2 I4 3.164(10) .
Pb2 I1 3.1730(10) .
Pb2 I2 3.1868(10) .
Pb2 I5 3.2758(9) .
Pb2 I5 3.2811(8) 3_756
Pb2 I4 3.363(10) 3_756
I5 Pb2 3.2811(8) 3_756
I4 I4 0.32(3) 3_756
I4 Pb2 3.363(10) 3_756
I1 Pb2 3.1609(9) 8_487
N1 C1 1.46(2) .
N1 C4 1.476(17) .
N1 C3 1.495(14) 4_587
N1 C2 1.573(19) .
C4 C3 1.527(19) .
C4 H4A 0.9700 .
C4 H4B 0.9700 .
C3 N1 1.495(14) 4_587
C3 H3A 0.9700 .
C3 H3B 0.9700 .
C2 H2A 0.9600 .
C2 H2B 0.9600 .
C2 H2C 0.9600 .
C1 C1 1.56(6) 4_587
C1 H1A 0.9700 .
C1 H1B 0.9700 .

loop_
_platon_squeeze_void_nr
_platon_squeeze_void_average_x
_platon_squeeze_void_average_y
_platon_squeeze_void_average_z
_platon_squeeze_void_volume
_platon_squeeze_void_count_electrons
1 0.000 0.680 0.250 118.3 44.5
2 0.000 0.320 0.750 118.3 41.8
3 0.500 0.180 0.250 118.3 44.5
4 0.500 0.820 0.750 118.3 41.8
